data_6000782
loop_
_publ_author_name
'Peltier, V.'
'Deniard, P.'
'Brec, R.'
'Marchand, R.'

_publ_section_title
;
 Synthesis and structure of a new variety of indium phosphate beta-InPO4.
;
_journal_coden_ASTM CASCFN
_journal_name_full
;
 Comptes Rendus de l'Academie des Sciences, Serie IIc: Chimie
;
_journal_page_first 57
_journal_page_last 62
_journal_volume 1
_journal_year 1998
_chemical_formula_sum 'In O4 P'
_space_group_name_H-M_alt 'P n m a'
_cell_angle_alpha 90.000
_cell_angle_beta 90.000
_cell_angle_gamma 90.000
_cell_length_a 8.8800
_cell_length_b 6.8983
_cell_length_c 4.8082
_cell_volume 294.54
_cod_database_code 6000782

loop_
_atom_site_label
_atom_site_fract_x
_atom_site_fract_y
_atom_site_fract_z
? ? ? ?
